data_4112848
loop_
_publ_author_name
'Claude Spino'
'Hadi Rezaei'
'Kristina Dupont-Gaudet'
'Francis B\'elanger'

_publ_section_title
;
 Inter- and Intramolecular [4 + 1]-Cycloadditions Between Electron-Poor
 Dienes and Electron-Rich Carbenes
;
_journal_name_full 'Journal of the American Chemical Society'
_journal_page_first 9926
_journal_page_last 9927
_journal_paper_doi 10.1021/ja046344x
_journal_volume 126
_journal_year 2004
_chemical_formula_sum 'C17 H19 N O6'
_chemical_formula_weight 333.33
_chemical_name_systematic
;
 ?
;
_space_group_IT_number 2
_symmetry_cell_setting triclinic
_symmetry_space_group_name_Hall '-P 1'
_symmetry_space_group_name_H-M 'P -1'
_atom_sites_solution_hydrogens geom
_atom_sites_solution_primary direct
_atom_sites_solution_secondary difmap
_audit_creation_method SHELXL-97
_cell_angle_alpha 83.99(5)
_cell_angle_beta 73.01(7)
_cell_angle_gamma 77.47(6)
_cell_formula_units_Z 2
_cell_length_a 7.843(7)
_cell_length_b 10.205(5)
_cell_length_c 10.691(8)
_cell_measurement_temperature 293(2)
_cell_volume 798.1(11)
_computing_structure_refinement 'SHELXL-97 (Sheldrick, 1997)'
_diffrn_ambient_temperature 293(2)
_diffrn_measured_fraction_theta_full 0.999
_diffrn_measured_fraction_theta_max 0.999
_diffrn_radiation_monochromator graphite
_diffrn_radiation_source 'fine-focus sealed tube'
_diffrn_radiation_type MoK\a
_diffrn_radiation_wavelength 0.71073
_diffrn_reflns_av_R_equivalents 0.0000
_diffrn_reflns_av_sigmaI/netI 0.0507
_diffrn_reflns_limit_h_max 9
_diffrn_reflns_limit_h_min -8
_diffrn_reflns_limit_k_max 12
_diffrn_reflns_limit_k_min 0
_diffrn_reflns_limit_l_max 12
_diffrn_reflns_limit_l_min -12
_diffrn_reflns_number 2829
_diffrn_reflns_theta_full 25.03
_diffrn_reflns_theta_max 25.03
_diffrn_reflns_theta_min 1.99
_exptl_absorpt_coefficient_mu 0.106
_exptl_absorpt_correction_T_max 0.9792
_exptl_absorpt_correction_T_min 0.9490
_exptl_absorpt_correction_type empirical
_exptl_crystal_colour Colorless
_exptl_crystal_density_diffrn 1.387
_exptl_crystal_description Plates
_exptl_crystal_F_000 352
_exptl_crystal_size_max 0.50
_exptl_crystal_size_mid 0.20
_exptl_crystal_size_min 0.20
_refine_diff_density_max 0.257
_refine_diff_density_min -0.241
_refine_diff_density_rms 0.046
_refine_ls_extinction_method none
_refine_ls_goodness_of_fit_ref 1.043
_refine_ls_hydrogen_treatment mixed
_refine_ls_matrix_type full
_refine_ls_number_parameters 217
_refine_ls_number_reflns 2829
_refine_ls_number_restraints 0
_refine_ls_restrained_S_all 1.043
_refine_ls_R_factor_all 0.1514
_refine_ls_R_factor_gt 0.0740
_refine_ls_shift/su_max 0.000
_refine_ls_shift/su_mean 0.000
_refine_ls_structure_factor_coef Fsqd
_refine_ls_weighting_details 'calc w=1/[\s^2^(Fo^2^)+(0.1068P)^2^+0.0000P] where P=(Fo^2^+2Fc^2^)/3'
_refine_ls_weighting_scheme calc
_refine_ls_wR_factor_gt 0.1835
_refine_ls_wR_factor_ref 0.2134
_reflns_number_gt 1457
_reflns_number_total 2829
_reflns_threshold_expression >2sigma(I)
_cod_data_source_file ja046344xsi20040621_105612.cif
_cod_data_source_block hr2-179
_cod_original_cell_volume 798.1(10)
_cod_database_code 4112848

loop_
_symmetry_equiv_pos_as_xyz
'x, y, z'
'-x, -y, -z'

loop_
_atom_site_label
_atom_site_type_symbol
_atom_site_fract_x
_atom_site_fract_y
_atom_site_fract_z
_atom_site_U_iso_or_equiv
_atom_site_adp_type
_atom_site_occupancy
_atom_site_symmetry_multiplicity
_atom_site_calc_flag
_atom_site_refinement_flags
C1 C -0.2289(5) 0.7010(4) 0.5051(4) 0.0627(10) Uani 1 1 d .
C3 C -0.5373(5) 0.8058(5) 0.5116(5) 0.0862(14) Uani 1 1 d .
H3A H -0.5700 0.7191 0.5128 0.103 Uiso 1 1 calc R
H3B H -0.6086 0.8706 0.4643 0.103 Uiso 1 1 calc R
C4 C -0.5778(6) 0.8478(5) 0.6481(5) 0.0930(15) Uani 1 1 d .
H4A H -0.7067 0.8554 0.6908 0.112 Uiso 1 1 calc R
H4B H -0.5475 0.9353 0.6464 0.112 Uiso 1 1 calc R
C5 C -0.4714(6) 0.7482(5) 0.7243(5) 0.0908(14) Uani 1 1 d .
H5A H -0.5178 0.6655 0.7398 0.109 Uiso 1 1 calc R
H5B H -0.4876 0.7835 0.8087 0.109 Uiso 1 1 calc R
C6 C -0.2696(5) 0.7180(4) 0.6520(4) 0.0715(11) Uani 1 1 d .
H6 H -0.2163 0.6328 0.6897 0.086 Uiso 1 1 calc R
C7 C -0.1566(6) 0.8159(4) 0.6528(5) 0.0761(12) Uani 1 1 d .
H7 H -0.1744 0.8671 0.7242 0.091 Uiso 1 1 calc R
C8 C -0.0296(6) 0.8236(4) 0.5439(5) 0.0724(12) Uani 1 1 d .
H8 H 0.0574 0.8767 0.5302 0.087 Uiso 1 1 calc R
C9 C -0.0407(5) 0.7367(4) 0.4432(4) 0.0625(10) Uani 1 1 d .
H9 H 0.0526 0.6547 0.4385 0.075 Uiso 1 1 calc R
C11 C -0.2116(7) 0.5330(5) 0.3572(5) 0.0976(15) Uani 1 1 d .
H11A H -0.2268 0.4421 0.3576 0.146 Uiso 1 1 calc R
H11B H -0.0899 0.5401 0.3080 0.146 Uiso 1 1 calc R
H11C H -0.2964 0.5920 0.3176 0.146 Uiso 1 1 calc R
C12 C -0.0131(5) 0.8071(4) 0.3087(4) 0.0706(11) Uani 1 1 d .
H12A H -0.0504 0.7576 0.2520 0.085 Uiso 1 1 calc R
H12B H -0.0881 0.8966 0.3157 0.085 Uiso 1 1 calc R
C14 C 0.2847(5) 0.7126(4) 0.1841(4) 0.0659(11) Uani 1 1 d .
C15 C 0.4735(5) 0.7326(4) 0.1256(4) 0.0595(10) Uani 1 1 d .
C16 C 0.5278(5) 0.8520(4) 0.1278(4) 0.0692(11) Uani 1 1 d .
H16 H 0.4437 0.9241 0.1701 0.083 Uiso 1 1 calc R
C17 C 0.7023(6) 0.8662(4) 0.0692(4) 0.0709(11) Uani 1 1 d .
H17 H 0.7386 0.9468 0.0711 0.085 Uiso 1 1 calc R
C18 C 0.8234(5) 0.7581(4) 0.0071(4) 0.0643(10) Uani 1 1 d .
C19 C 0.7761(5) 0.6376(4) 0.0030(4) 0.0673(11) Uani 1 1 d .
H19 H 0.8607 0.5661 -0.0398 0.081 Uiso 1 1 calc R
C20 C 0.6010(5) 0.6258(4) 0.0637(4) 0.0659(11) Uani 1 1 d .
H20 H 0.5663 0.5442 0.0636 0.079 Uiso 1 1 calc R
N21 N 1.0139(5) 0.7708(4) -0.0574(4) 0.0807(10) Uani 1 1 d .
O2 O -0.3476(3) 0.7969(3) 0.4472(3) 0.0713(8) Uani 1 1 d .
O10 O -0.2436(4) 0.5696(3) 0.4875(3) 0.0785(9) Uani 1 1 d .
O13 O 0.1772(3) 0.8165(3) 0.2520(3) 0.0689(8) Uani 1 1 d .
O15 O 0.2329(4) 0.6140(3) 0.1705(3) 0.0904(10) Uani 1 1 d .
O22 O 1.0556(5) 0.8722(4) -0.0553(5) 0.171(2) Uani 1 1 d .
O23 O 1.1166(4) 0.6745(4) -0.1117(4) 0.1099(12) Uani 1 1 d .

loop_
_atom_site_aniso_label
_atom_site_aniso_U_11
_atom_site_aniso_U_22
_atom_site_aniso_U_33
_atom_site_aniso_U_23
_atom_site_aniso_U_13
_atom_site_aniso_U_12
C1 0.054(2) 0.058(2) 0.075(3) 0.003(2) -0.025(2) -0.0026(18)
C3 0.045(2) 0.103(3) 0.103(4) 0.026(3) -0.022(2) -0.011(2)
C4 0.052(3) 0.109(4) 0.092(4) 0.016(3) -0.005(2) 0.007(2)
C5 0.061(3) 0.110(4) 0.086(3) 0.010(3) -0.009(2) -0.006(3)
C6 0.067(3) 0.076(3) 0.067(3) 0.009(2) -0.025(2) -0.001(2)
C7 0.068(3) 0.085(3) 0.076(3) -0.010(2) -0.028(3) -0.001(2)
C8 0.054(2) 0.075(3) 0.092(3) -0.007(2) -0.026(2) -0.008(2)
C9 0.050(2) 0.062(2) 0.073(3) 0.005(2) -0.022(2) 0.0001(18)
C11 0.118(4) 0.087(3) 0.100(4) -0.016(3) -0.043(3) -0.020(3)
C12 0.047(2) 0.080(3) 0.077(3) 0.004(2) -0.015(2) -0.003(2)
C14 0.066(3) 0.065(3) 0.065(3) -0.006(2) -0.020(2) -0.006(2)
C15 0.052(2) 0.066(2) 0.059(2) -0.0028(19) -0.0168(19) -0.0082(19)
C16 0.059(3) 0.068(3) 0.076(3) -0.011(2) -0.011(2) -0.009(2)
C17 0.067(3) 0.064(3) 0.079(3) -0.008(2) -0.009(2) -0.020(2)
C18 0.053(2) 0.080(3) 0.058(2) -0.005(2) -0.0098(19) -0.016(2)
C19 0.059(3) 0.067(3) 0.073(3) -0.018(2) -0.016(2) -0.001(2)
C20 0.056(2) 0.067(2) 0.076(3) -0.015(2) -0.018(2) -0.009(2)
N21 0.070(3) 0.087(3) 0.076(3) -0.011(2) -0.003(2) -0.017(2)
O2 0.0449(15) 0.0811(18) 0.0804(19) 0.0173(14) -0.0194(14) -0.0039(13)
O10 0.083(2) 0.0667(18) 0.090(2) 0.0032(15) -0.0328(17) -0.0153(15)
O13 0.0490(15) 0.0692(17) 0.0801(19) -0.0085(15) -0.0077(13) -0.0052(13)
O15 0.072(2) 0.088(2) 0.109(2) -0.0280(18) -0.0086(17) -0.0242(17)
O22 0.107(3) 0.132(3) 0.247(6) -0.093(4) 0.055(3) -0.068(3)
O23 0.065(2) 0.113(3) 0.124(3) -0.003(2) 0.0051(19) -0.001(2)

loop_
_atom_type_symbol
_atom_type_description
_atom_type_scat_dispersion_real
_atom_type_scat_dispersion_imag
_atom_type_scat_source
C C 0.0033 0.0016 'International Tables Vol C Tables 4.2.6.8 and 6.1.1.4'
H H 0.0000 0.0000 'International Tables Vol C Tables 4.2.6.8 and 6.1.1.4'
N N 0.0061 0.0033 'International Tables Vol C Tables 4.2.6.8 and 6.1.1.4'
O O 0.0106 0.0060 'International Tables Vol C Tables 4.2.6.8 and 6.1.1.4'

loop_
_geom_angle_atom_site_label_1
_geom_angle_atom_site_label_2
_geom_angle_atom_site_label_3
_geom_angle
O10 C1 O2 110.6(3)
O10 C1 C6 107.9(3)
O2 C1 C6 112.4(3)
O10 C1 C9 115.9(3)
O2 C1 C9 104.5(3)
C6 C1 C9 105.5(3)
O2 C3 C4 109.7(4)
C3 C4 C5 110.9(4)
C4 C5 C6 111.7(4)
C7 C6 C5 119.2(4)
C7 C6 C1 101.2(3)
C5 C6 C1 114.2(3)
C8 C7 C6 113.4(4)
C7 C8 C9 111.7(4)
C8 C9 C12 112.2(3)
C8 C9 C1 101.5(3)
C12 C9 C1 115.7(3)
O13 C12 C9 110.5(3)
O15 C14 O13 123.5(4)
O15 C14 C15 123.6(4)
O13 C14 C15 112.9(3)
C16 C15 C20 118.7(4)
C16 C15 C14 123.6(4)
C20 C15 C14 117.7(3)
C17 C16 C15 121.2(4)
C16 C17 C18 118.1(4)
C19 C18 C17 122.9(4)
C19 C18 N21 118.0(4)
C17 C18 N21 119.2(4)
C20 C19 C18 117.8(4)
C19 C20 C15 121.4(4)
O22 N21 O23 123.5(4)
O22 N21 C18 118.8(4)
O23 N21 C18 117.7(4)
C1 O2 C3 115.0(3)
C1 O10 C11 117.0(3)
C14 O13 C12 116.4(3)

loop_
_geom_bond_atom_site_label_1
_geom_bond_atom_site_label_2
_geom_bond_distance
C1 O10 1.407(4)
C1 O2 1.421(4)
C1 C6 1.530(6)
C1 C9 1.537(5)
C3 O2 1.433(5)
C3 C4 1.488(6)
C4 C5 1.500(6)
C5 C6 1.524(6)
C6 C7 1.474(6)
C7 C8 1.301(6)
C8 C9 1.496(5)
C9 C12 1.517(5)
C11 O10 1.417(5)
C12 O13 1.458(5)
C14 O15 1.200(4)
C14 O13 1.333(4)
C14 C15 1.480(6)
C15 C16 1.380(5)
C15 C20 1.385(5)
C16 C17 1.361(5)
C17 C18 1.375(5)
C18 C19 1.368(5)
C18 N21 1.479(5)
C19 C20 1.363(5)
N21 O22 1.155(4)
N21 O23 1.206(4)

loop_
_geom_torsion_atom_site_label_1
_geom_torsion_atom_site_label_2
_geom_torsion_atom_site_label_3
_geom_torsion_atom_site_label_4
_geom_torsion
O2 C3 C4 C5 -60.2(5)
C3 C4 C5 C6 51.4(5)
C4 C5 C6 C7 77.6(5)
C4 C5 C6 C1 -42.1(5)
O10 C1 C6 C7 149.7(3)
O2 C1 C6 C7 -88.1(4)
C9 C1 C6 C7 25.2(4)
O10 C1 C6 C5 -80.9(4)
O2 C1 C6 C5 41.3(5)
C9 C1 C6 C5 154.6(3)
C5 C6 C7 C8 -144.7(4)
C1 C6 C7 C8 -18.6(4)
C6 C7 C8 C9 3.8(5)
C7 C8 C9 C12 136.9(4)
C7 C8 C9 C1 12.7(4)
O10 C1 C9 C8 -142.6(3)
O2 C1 C9 C8 95.4(3)
C6 C1 C9 C8 -23.3(4)
O10 C1 C9 C12 95.6(4)
O2 C1 C9 C12 -26.3(4)
C6 C1 C9 C12 -145.0(3)
C8 C9 C12 O13 73.2(4)
C1 C9 C12 O13 -171.0(3)
O15 C14 C15 C16 171.9(4)
O13 C14 C15 C16 -7.2(5)
O15 C14 C15 C20 -7.1(6)
O13 C14 C15 C20 173.9(3)
C20 C15 C16 C17 0.9(6)
C14 C15 C16 C17 -178.1(4)
C15 C16 C17 C18 0.2(6)
C16 C17 C18 C19 -0.6(6)
C16 C17 C18 N21 -180.0(4)
C17 C18 C19 C20 -0.1(6)
N21 C18 C19 C20 179.3(3)
C18 C19 C20 C15 1.2(6)
C16 C15 C20 C19 -1.6(6)
C14 C15 C20 C19 177.4(3)
C19 C18 N21 O22 179.6(5)
C17 C18 N21 O22 -1.0(7)
C19 C18 N21 O23 1.0(6)
C17 C18 N21 O23 -179.6(4)
O10 C1 O2 C3 69.1(4)
C6 C1 O2 C3 -51.5(4)
C9 C1 O2 C3 -165.4(3)
C4 C3 O2 C1 61.5(5)
O2 C1 O10 C11 56.4(4)
C6 C1 O10 C11 179.7(3)
C9 C1 O10 C11 -62.3(4)
O15 C14 O13 C12 -1.3(6)
C15 C14 O13 C12 177.7(3)
C9 C12 O13 C14 87.8(4)
